data_1502441
loop_
_publ_author_name
'Bigovic, Miljan'
'Maslak, Veselin'
'Tokic-Vujosevic, Zorana'
'Divjakovic, Vladimir'
'Saicic, Radomir N.'

_publ_section_title
;
 A useful synthetic equivalent of a hydroxyacetone enolate.
;
_journal_issue 17
_journal_name_full 'Organic letters'
_journal_page_first 4720
_journal_page_last 4723
_journal_paper_doi 10.1021/ol2019357
_journal_volume 13
_journal_year 2011
_chemical_absolute_configuration syn
_chemical_formula_moiety 'C17 H22 O12'
_chemical_formula_sum 'C17 H22 O12'
_chemical_formula_weight 418.35
_chemical_name_systematic
;
 ?
;
_space_group_IT_number 19
_symmetry_cell_setting orthorhombic
_symmetry_space_group_name_Hall 'P 2ac 2ab'
_symmetry_space_group_name_H-M 'P 21 21 21'
_atom_sites_solution_hydrogens geom
_atom_sites_solution_primary direct
_atom_sites_solution_secondary difmap
_audit_creation_method
;
CrysAlisPro, Oxford Diffraction Ltd.,
Version 1.171.33.66 (release 28-04-2010 CrysAlis171 .NET)
(compiled Apr 28 2010,14:27:37)
;
_cell_angle_alpha 90.00
_cell_angle_beta 90.00
_cell_angle_gamma 90.00
_cell_formula_units_Z 4
_cell_length_a 8.3121(6)
_cell_length_b 8.8281(5)
_cell_length_c 27.683(2)
_cell_measurement_reflns_used 2427
_cell_measurement_temperature 295(2)
_cell_measurement_theta_max 29.0875
_cell_measurement_theta_min 3.3596
_cell_volume 2031.4(2)
_computing_cell_refinement
;
CrysAlisPro, Oxford Diffraction Ltd.,
Version 1.171.33.66 (release 28-04-2010 CrysAlis171 .NET)
(compiled Apr 28 2010,14:27:37)
;
_computing_data_collection
;
CrysAlisPro, Oxford Diffraction Ltd.,
Version 1.171.33.66 (release 28-04-2010 CrysAlis171 .NET)
(compiled Apr 28 2010,14:27:37)
;
_computing_data_reduction
;
CrysAlisPro, Oxford Diffraction Ltd.,
Version 1.171.33.66 (release 28-04-2010 CrysAlis171 .NET)
(compiled Apr 28 2010,14:27:37)
;
_computing_molecular_graphics MERCURY
_computing_structure_refinement 'SHELXL-97 (Sheldrick, 1997)'
_computing_structure_solution SIR-92
_diffrn_ambient_temperature 295(2)
_diffrn_detector_area_resol_mean 16.3280
_diffrn_measured_fraction_theta_full 0.996
_diffrn_measured_fraction_theta_max 0.996
_diffrn_measurement_device_type 'Xcalibur, Sapphire3, Gemini'
_diffrn_measurement_method '\w scans'
_diffrn_radiation_monochromator graphite
_diffrn_radiation_source 'Enhance (Mo) X-ray Source'
_diffrn_radiation_type MoK\a
_diffrn_radiation_wavelength 0.71073
_diffrn_reflns_av_R_equivalents 0.0176
_diffrn_reflns_av_sigmaI/netI 0.0413
_diffrn_reflns_limit_h_max 8
_diffrn_reflns_limit_h_min -9
_diffrn_reflns_limit_k_max 10
_diffrn_reflns_limit_k_min -6
_diffrn_reflns_limit_l_max 32
_diffrn_reflns_limit_l_min -18
_diffrn_reflns_number 5207
_diffrn_reflns_theta_full 24.99
_diffrn_reflns_theta_max 24.99
_diffrn_reflns_theta_min 3.37
_exptl_absorpt_coefficient_mu 0.118
_exptl_absorpt_correction_T_max 1.00000
_exptl_absorpt_correction_T_min 0.98880
_exptl_absorpt_correction_type multi-scan
_exptl_absorpt_process_details
;
CrysAlisPro, Oxford Diffraction Ltd.,
Version 1.171.33.66 (release 28-04-2010 CrysAlis171 .NET)
(compiled Apr 28 2010,14:27:37)
Empirical absorption correction using spherical harmonics,
 implemented in SCALE3 ABSPACK scaling algorithm.
;
_exptl_crystal_colour colourless
_exptl_crystal_density_diffrn 1.368
_exptl_crystal_density_method 'not measured'
_exptl_crystal_description prism
_exptl_crystal_F_000 880
_exptl_crystal_size_max 0.025
_exptl_crystal_size_mid 0.019
_exptl_crystal_size_min 0.015
_refine_diff_density_max 0.187
_refine_diff_density_min -0.145
_refine_diff_density_rms 0.034
_refine_ls_abs_structure_details 'Flack H D (1983), Acta Cryst. A39, 876-881'
_refine_ls_abs_structure_Flack 0.01(3)
_refine_ls_extinction_method none
_refine_ls_goodness_of_fit_ref 0.942
_refine_ls_hydrogen_treatment constr
_refine_ls_matrix_type full
_refine_ls_number_parameters 267
_refine_ls_number_reflns 3403
_refine_ls_number_restraints 0
_refine_ls_restrained_S_all 0.942
_refine_ls_R_factor_all 0.0637
_refine_ls_R_factor_gt 0.0417
_refine_ls_shift/su_max 0.002
_refine_ls_shift/su_mean 0.000
_refine_ls_structure_factor_coef Fsqd
_refine_ls_weighting_details 'calc w=1/[\s^2^(Fo^2^)+(0.0517P)^2^+0.0000P] where P=(Fo^2^+2Fc^2^)/3'
_refine_ls_weighting_scheme calc
_refine_ls_wR_factor_gt 0.0886
_refine_ls_wR_factor_ref 0.0938
_reflns_number_gt 2422
_reflns_number_total 3403
_reflns_threshold_expression >2sigma(I)
_cod_data_source_file ol2019357_si_003.cif
_cod_data_source_block comp.2m
_cod_original_sg_symbol_Hall P2ac2ab
_cod_database_code 1502441

loop_
_symmetry_equiv_pos_as_xyz
'x, y, z'
'-x+1/2, -y, z+1/2'
'x+1/2, -y+1/2, -z'
'-x, y+1/2, -z+1/2'

loop_
_atom_site_label
_atom_site_type_symbol
_atom_site_fract_x
_atom_site_fract_y
_atom_site_fract_z
_atom_site_U_iso_or_equiv
_atom_site_adp_type
_atom_site_occupancy
_atom_site_symmetry_multiplicity
_atom_site_calc_flag
_atom_site_refinement_flags
O1 O 0.52329(19) 0.52160(18) 0.16860(5) 0.0477(4) Uani 1 1 d .
O2 O 0.5872(2) 0.42734(18) 0.07568(6) 0.0492(4) Uani 1 1 d .
O3 O 0.9379(2) 0.50547(19) 0.12790(6) 0.0535(5) Uani 1 1 d .
O4 O 0.8998(2) 0.6169(2) 0.22217(7) 0.0674(6) Uani 1 1 d .
O5 O 0.3293(3) 0.0392(2) 0.10155(8) 0.0715(5) Uani 1 1 d .
O6 O 0.5777(3) 0.1390(3) 0.16852(6) 0.0789(7) Uani 1 1 d .
H6 H 0.5097 0.1365 0.1900 0.118 Uiso 1 1 calc R
O7 O 0.7727(3) 0.3325(2) 0.02544(7) 0.0714(6) Uani 1 1 d .
O8 O 0.5537(3) 0.4834(3) 0.24780(7) 0.0908(8) Uani 1 1 d .
O9 O 0.9475(3) 0.6469(3) 0.06088(8) 0.0797(6) Uani 1 1 d U
C10 C 0.6758(3) 0.4517(3) 0.15777(8) 0.0418(6) Uani 1 1 d .
H10 H 0.7172 0.3982 0.1862 0.050 Uiso 1 1 calc R
O11 O 0.5092(4) -0.1429(2) 0.09567(10) 0.0991(8) Uani 1 1 d .
C12 C 0.6661(4) 0.4192(3) 0.03306(9) 0.0533(7) Uani 1 1 d .
C13 C 0.4766(4) 0.1147(3) 0.08846(9) 0.0564(7) Uani 1 1 d .
H13 H 0.4626 0.1707 0.0582 0.068 Uiso 1 1 calc R
C14 C 0.4741(3) 0.5288(3) 0.21503(9) 0.0553(7) Uani 1 1 d .
C15 C 0.6458(3) 0.3407(3) 0.11645(8) 0.0411(6) Uani 1 1 d .
H15 H 0.7466 0.2900 0.1077 0.049 Uiso 1 1 calc R
C16 C 0.5184(3) 0.2224(3) 0.12918(9) 0.0522(7) Uani 1 1 d .
H16 H 0.4202 0.2750 0.1393 0.063 Uiso 1 1 calc R
C17 C 0.7898(3) 0.5778(3) 0.14312(10) 0.0500(7) Uani 1 1 d .
H17 H 0.7436 0.6312 0.1154 0.060 Uiso 1 1 calc R
C18 C 1.0046(3) 0.5505(3) 0.08594(11) 0.0571(7) Uani 1 1 d U
C19 C 0.3168(4) 0.6061(4) 0.21851(11) 0.0703(9) Uani 1 1 d .
H19A H 0.2736 0.5925 0.2504 0.105 Uiso 1 1 calc R
H19B H 0.2441 0.5637 0.1952 0.105 Uiso 1 1 calc R
H19C H 0.3306 0.7122 0.2122 0.105 Uiso 1 1 calc R
O20 O 0.2553(4) -0.1967(3) 0.11843(11) 0.1206(11) Uani 1 1 d .
C21 C 0.8249(4) 0.6910(3) 0.18181(11) 0.0647(8) Uani 1 1 d .
H21A H 0.8958 0.7690 0.1693 0.078 Uiso 1 1 calc R
H21B H 0.7257 0.7389 0.1922 0.078 Uiso 1 1 calc R
O22 O 0.7605(5) 0.7566(3) 0.27409(11) 0.1409(14) Uani 1 1 d .
C23 C 0.6035(4) 0.5353(4) -0.00071(11) 0.0880(11) Uani 1 1 d .
H23A H 0.6729 0.6221 -0.0003 0.132 Uiso 1 1 calc R
H23B H 0.4972 0.5648 0.0091 0.132 Uiso 1 1 calc R
H23C H 0.5997 0.4941 -0.0328 0.132 Uiso 1 1 calc R
C24 C 1.1537(4) 0.4634(4) 0.07569(13) 0.0797(9) Uani 1 1 d .
H24A H 1.1654 0.4507 0.0414 0.119 Uiso 1 1 calc R
H24B H 1.1471 0.3658 0.0909 0.119 Uiso 1 1 calc R
H24C H 1.2450 0.5174 0.0882 0.119 Uiso 1 1 calc R
C25 C 0.8625(5) 0.6614(4) 0.26639(13) 0.0826(10) Uani 1 1 d .
C26 C 0.5895(5) -0.0136(3) 0.08138(11) 0.0727(9) Uani 1 1 d .
C27 C 0.3551(6) -0.1074(4) 0.10619(14) 0.0870(11) Uani 1 1 d .
C28 C 0.7375(6) -0.0179(4) 0.06667(15) 0.1133(15) Uani 1 1 d .
H28A H 0.7923 -0.1097 0.0656 0.136 Uiso 1 1 calc R
H28B H 0.7890 0.0709 0.0572 0.136 Uiso 1 1 calc R
C29 C 0.9472(5) 0.5734(6) 0.30352(14) 0.1126(14) Uani 1 1 d .
H29A H 0.9283 0.6178 0.3347 0.169 Uiso 1 1 calc R
H29B H 1.0605 0.5737 0.2968 0.169 Uiso 1 1 calc R
H29C H 0.9083 0.4710 0.3034 0.169 Uiso 1 1 calc R

loop_
_atom_site_aniso_label
_atom_site_aniso_U_11
_atom_site_aniso_U_22
_atom_site_aniso_U_33
_atom_site_aniso_U_23
_atom_site_aniso_U_13
_atom_site_aniso_U_12
O1 0.0424(9) 0.0651(11) 0.0355(9) -0.0043(8) 0.0052(8) 0.0101(8)
O2 0.0475(10) 0.0689(10) 0.0313(9) 0.0038(8) 0.0018(8) 0.0115(9)
O3 0.0398(10) 0.0621(10) 0.0587(11) 0.0052(9) 0.0064(9) 0.0056(8)
O4 0.0471(11) 0.0902(14) 0.0649(14) -0.0187(12) -0.0029(11) 0.0105(10)
O5 0.0740(13) 0.0653(13) 0.0751(14) -0.0028(11) -0.0163(12) -0.0182(11)
O6 0.0972(17) 0.1029(15) 0.0366(11) 0.0180(11) 0.0021(11) -0.0350(14)
O7 0.0832(16) 0.0817(13) 0.0493(12) 0.0030(11) 0.0239(11) 0.0155(13)
O8 0.0590(13) 0.174(2) 0.0394(11) 0.0090(14) 0.0034(10) 0.0170(14)
O9 0.0699(14) 0.0875(14) 0.0817(14) 0.0293(13) 0.0180(12) 0.0066(12)
C10 0.0375(13) 0.0527(14) 0.0352(13) 0.0016(12) 0.0018(11) 0.0101(12)
O11 0.128(2) 0.0559(13) 0.114(2) 0.0214(13) 0.0153(19) 0.0043(15)
C12 0.0512(16) 0.0728(18) 0.0361(16) -0.0006(14) 0.0053(14) -0.0039(16)
C13 0.073(2) 0.0527(15) 0.0432(16) 0.0049(13) -0.0053(14) -0.0033(15)
C14 0.0458(15) 0.0812(18) 0.0388(15) -0.0067(15) 0.0052(14) -0.0036(14)
C15 0.0353(14) 0.0561(14) 0.0320(13) -0.0011(12) 0.0031(11) 0.0068(12)
C16 0.0486(16) 0.0655(15) 0.0426(16) -0.0024(14) 0.0087(14) -0.0008(13)
C17 0.0456(15) 0.0517(14) 0.0528(16) 0.0029(13) 0.0030(13) 0.0103(12)
C18 0.0409(15) 0.0691(17) 0.0612(18) -0.0057(16) 0.0087(14) -0.0088(14)
C19 0.0583(19) 0.095(2) 0.0573(19) -0.0159(17) 0.0144(16) 0.0076(17)
O20 0.142(3) 0.0949(16) 0.125(2) 0.0251(16) -0.0114(19) -0.0487(19)
C21 0.0572(18) 0.0547(16) 0.082(2) -0.0081(16) -0.0014(18) 0.0000(15)
O22 0.195(4) 0.124(2) 0.104(2) -0.0200(18) 0.037(2) 0.065(2)
C23 0.086(2) 0.130(3) 0.0483(18) 0.025(2) 0.0042(17) 0.018(2)
C24 0.0567(18) 0.097(2) 0.086(2) -0.0004(19) 0.0166(18) 0.0077(18)
C25 0.081(3) 0.091(2) 0.075(2) -0.017(2) 0.013(2) 0.003(2)
C26 0.111(3) 0.0484(17) 0.0581(18) 0.0049(15) 0.0142(19) 0.0050(18)
C27 0.119(4) 0.072(3) 0.071(2) 0.012(2) -0.017(2) -0.024(3)
C28 0.138(4) 0.0682(19) 0.133(4) 0.018(2) 0.069(3) 0.036(2)
C29 0.089(3) 0.176(4) 0.073(2) -0.001(3) 0.004(2) 0.007(3)

loop_
_atom_type_symbol
_atom_type_description
_atom_type_scat_dispersion_real
_atom_type_scat_dispersion_imag
_atom_type_scat_source
C C 0.0033 0.0016 'International Tables Vol C Tables 4.2.6.8 and 6.1.1.4'
H H 0.0000 0.0000 'International Tables Vol C Tables 4.2.6.8 and 6.1.1.4'
O O 0.0106 0.0060 'International Tables Vol C Tables 4.2.6.8 and 6.1.1.4'

loop_
_geom_angle_atom_site_label_1
_geom_angle_atom_site_label_2
_geom_angle_atom_site_label_3
_geom_angle
C14 O1 C10 118.97(19)
C12 O2 C15 119.26(19)
C18 O3 C17 118.1(2)
C25 O4 C21 118.8(3)
C27 O5 C13 109.9(3)
C16 O6 H6 109.5
O1 C10 C17 106.94(18)
O1 C10 C15 106.69(19)
C17 C10 C15 111.89(19)
O1 C10 H10 110.4
C17 C10 H10 110.4
C15 C10 H10 110.4
C27 O11 C26 109.2(3)
O7 C12 O2 123.4(2)
O7 C12 C23 126.5(3)
O2 C12 C23 110.1(3)
O5 C13 C26 102.6(2)
O5 C13 C16 107.3(2)
C26 C13 C16 115.6(3)
O5 C13 H13 110.3
C26 C13 H13 110.3
C16 C13 H13 110.3
O8 C14 O1 122.7(2)
O8 C14 C19 126.6(2)
O1 C14 C19 110.6(2)
O2 C15 C10 107.42(17)
O2 C15 C16 107.92(19)
C10 C15 C16 112.27(19)
O2 C15 H15 109.7
C10 C15 H15 109.7
C16 C15 H15 109.7
O6 C16 C13 109.16(19)
O6 C16 C15 107.1(2)
C13 C16 C15 114.6(2)
O6 C16 H16 108.6
C13 C16 H16 108.6
C15 C16 H16 108.6
O3 C17 C21 109.7(2)
O3 C17 C10 106.59(17)
C21 C17 C10 114.9(2)
O3 C17 H17 108.5
C21 C17 H17 108.5
C10 C17 H17 108.5
O9 C18 O3 123.1(2)
O9 C18 C24 126.1(3)
O3 C18 C24 110.8(3)
C14 C19 H19A 109.5
C14 C19 H19B 109.5
H19A C19 H19B 109.5
C14 C19 H19C 109.5
H19A C19 H19C 109.5
H19B C19 H19C 109.5
O4 C21 C17 109.7(2)
O4 C21 H21A 109.7
C17 C21 H21A 109.7
O4 C21 H21B 109.7
C17 C21 H21B 109.7
H21A C21 H21B 108.2
C12 C23 H23A 109.5
C12 C23 H23B 109.5
H23A C23 H23B 109.5
C12 C23 H23C 109.5
H23A C23 H23C 109.5
H23B C23 H23C 109.5
C18 C24 H24A 109.5
C18 C24 H24B 109.5
H24A C24 H24B 109.5
C18 C24 H24C 109.5
H24A C24 H24C 109.5
H24B C24 H24C 109.5
O22 C25 O4 122.2(4)
O22 C25 C29 125.4(4)
O4 C25 C29 112.2(3)
C28 C26 O11 121.6(3)
C28 C26 C13 131.6(3)
O11 C26 C13 106.7(3)
O20 C27 O5 124.3(5)
O20 C27 O11 124.5(4)
O5 C27 O11 111.2(4)
C26 C28 H28A 120.0
C26 C28 H28B 120.0
H28A C28 H28B 120.0
C25 C29 H29A 109.5
C25 C29 H29B 109.5
H29A C29 H29B 109.5
C25 C29 H29C 109.5
H29A C29 H29C 109.5
H29B C29 H29C 109.5

loop_
_geom_bond_atom_site_label_1
_geom_bond_atom_site_label_2
_geom_bond_distance
O1 C14 1.350(3)
O1 C10 1.441(3)
O2 C12 1.352(3)
O2 C15 1.448(3)
O3 C18 1.347(3)
O3 C17 1.449(3)
O4 C25 1.323(4)
O4 C21 1.437(3)
O5 C27 1.318(4)
O5 C13 1.441(4)
O6 C16 1.404(3)
O6 H6 0.8200
O7 C12 1.190(3)
O8 C14 1.192(3)
O9 C18 1.196(3)
C10 C17 1.517(3)
C10 C15 1.527(3)
C10 H10 0.9800
O11 C27 1.350(5)
O11 C26 1.381(4)
C12 C23 1.481(4)
C13 C26 1.484(4)
C13 C16 1.515(3)
C13 H13 0.9800
C14 C19 1.478(4)
C15 C16 1.528(3)
C15 H15 0.9800
C16 H16 0.9800
C17 C21 1.494(4)
C17 H17 0.9800
C18 C24 1.486(4)
C19 H19A 0.9600
C19 H19B 0.9600
C19 H19C 0.9600
O20 C27 1.194(4)
C21 H21A 0.9700
C21 H21B 0.9700
O22 C25 1.213(4)
C23 H23A 0.9600
C23 H23B 0.9600
C23 H23C 0.9600
C24 H24A 0.9600
C24 H24B 0.9600
C24 H24C 0.9600
C25 C29 1.469(5)
C26 C28 1.297(5)
C28 H28A 0.9300
C28 H28B 0.9300
C29 H29A 0.9600
C29 H29B 0.9600
C29 H29C 0.9600

loop_
_geom_hbond_atom_site_label_D
_geom_hbond_atom_site_label_H
_geom_hbond_atom_site_label_A
_geom_hbond_distance_DH
_geom_hbond_distance_HA
_geom_hbond_distance_DA
_geom_hbond_angle_DHA
_geom_hbond_site_symmetry_A
O6 H6 O8 0.82 2.25 2.906(3) 137.0 4_645

loop_
_geom_torsion_atom_site_label_1
_geom_torsion_atom_site_label_2
_geom_torsion_atom_site_label_3
_geom_torsion_atom_site_label_4
_geom_torsion
C14 O1 C10 C17 -108.7(2)
C14 O1 C10 C15 131.4(2)
C15 O2 C12 O7 7.9(4)
C15 O2 C12 C23 -170.3(2)
C27 O5 C13 C26 5.4(3)
C27 O5 C13 C16 -116.8(3)
C10 O1 C14 O8 2.1(4)
C10 O1 C14 C19 179.2(2)
C12 O2 C15 C10 123.7(2)
C12 O2 C15 C16 -115.0(2)
O1 C10 C15 O2 60.8(2)
C17 C10 C15 O2 -55.8(2)
O1 C10 C15 C16 -57.7(2)
C17 C10 C15 C16 -174.3(2)
O5 C13 C16 O6 74.7(3)
C26 C13 C16 O6 -39.0(3)
O5 C13 C16 C15 -165.2(2)
C26 C13 C16 C15 81.1(3)
O2 C15 C16 O6 179.63(19)
C10 C15 C16 O6 -62.2(2)
O2 C15 C16 C13 58.4(3)
C10 C15 C16 C13 176.6(2)
C18 O3 C17 C21 -102.6(3)
C18 O3 C17 C10 132.4(2)
O1 C10 C17 O3 -174.69(17)
C15 C10 C17 O3 -58.2(3)
O1 C10 C17 C21 63.5(3)
C15 C10 C17 C21 -180.0(2)
C17 O3 C18 O9 0.0(4)
C17 O3 C18 C24 -179.2(2)
C25 O4 C21 C17 -142.5(3)
O3 C17 C21 O4 -59.0(3)
C10 C17 C21 O4 61.1(3)
C21 O4 C25 O22 4.3(5)
C21 O4 C25 C29 179.2(3)
C27 O11 C26 C28 -176.2(4)
C27 O11 C26 C13 5.8(4)
O5 C13 C26 C28 175.5(4)
C16 C13 C26 C28 -68.0(5)
O5 C13 C26 O11 -6.7(3)
C16 C13 C26 O11 109.8(3)
C13 O5 C27 O20 177.3(3)
C13 O5 C27 O11 -2.2(4)
C26 O11 C27 O20 178.1(3)
C26 O11 C27 O5 -2.4(4)
